data_7701641
loop_
_publ_author_name
'Wang, Zheng'
'Ma, Yanping'
'Guo, Jingjing'
'Liu, Qingbin'
'Solan, Gregory A.'
'Liang, Tongling'
'Sun, Wen-Hua'

_publ_section_title
;
 Bis(imino)pyridines fused with 6- and 7-membered carbocylic rings as
 N,N,N-scaffolds for cobalt ethylene polymerization catalysts.
;
_journal_issue 8
_journal_name_full 'Dalton transactions (Cambridge, England : 2003)'
_journal_page_first 2582
_journal_page_last 2591
_journal_paper_doi 10.1039/c8dt04892d
_journal_volume 48
_journal_year 2019
_chemical_formula_moiety 'C32 H37 Cl2 Co N3'
_chemical_formula_sum 'C32 H37 Cl2 Co N3'
_chemical_formula_weight 593.47
_space_group_crystal_system monoclinic
_space_group_IT_number 15
_space_group_name_Hall '-C 2yc'
_space_group_name_H-M_alt 'C 1 2/c 1'
_atom_sites_solution_hydrogens geom
_atom_sites_solution_primary direct
_audit_creation_date 2018-03-27
_audit_creation_method
;
Olex2 1.2
(compiled 2017.08.10 svn.r3458 for OlexSys, GUI svn.r5381)
;
_audit_update_record
;
2018-04-08 deposited with the CCDC.
2019-01-10 downloaded from the CCDC.
;
_cell_angle_alpha 90
_cell_angle_beta 91.99(3)
_cell_angle_gamma 90
_cell_formula_units_Z 4
_cell_length_a 24.045(5)
_cell_length_b 8.9623(18)
_cell_length_c 13.812(3)
_cell_measurement_reflns_used 4517
_cell_measurement_temperature 173.15
_cell_measurement_theta_max 27.4812
_cell_measurement_theta_min 1.4752
_cell_volume 2974.7(11)
_computing_molecular_graphics 'Olex2 (Dolomanov et al., 2009)'
_computing_publication_material 'Olex2 (Dolomanov et al., 2009)'
_computing_structure_refinement 'ShelXL (Sheldrick, 2015)'
_computing_structure_solution 'SIR2004 (Burla et al., 2007)'
_diffrn_ambient_temperature 173.15
_diffrn_measured_fraction_theta_full 0.993
_diffrn_measured_fraction_theta_max 0.993
_diffrn_measurement_device_type 'Bruker P4'
_diffrn_measurement_method '\w scans'
_diffrn_radiation_type MoK\a
_diffrn_radiation_wavelength 0.71073
_diffrn_reflns_av_R_equivalents 0.0783
_diffrn_reflns_av_unetI/netI 0.0414
_diffrn_reflns_Laue_measured_fraction_full 0.993
_diffrn_reflns_Laue_measured_fraction_max 0.993
_diffrn_reflns_limit_h_max 28
_diffrn_reflns_limit_h_min -28
_diffrn_reflns_limit_k_max 10
_diffrn_reflns_limit_k_min -10
_diffrn_reflns_limit_l_max 16
_diffrn_reflns_limit_l_min -16
_diffrn_reflns_number 16643
_diffrn_reflns_point_group_measured_fraction_full 0.993
_diffrn_reflns_point_group_measured_fraction_max 0.993
_diffrn_reflns_theta_full 25.197
_diffrn_reflns_theta_max 25.197
_diffrn_reflns_theta_min 1.695
_exptl_absorpt_coefficient_mu 0.782
_exptl_absorpt_correction_T_max 1.0000
_exptl_absorpt_correction_T_min 0.51554
_exptl_absorpt_correction_type multi-scan
_exptl_crystal_colour 'clear greenish green'
_exptl_crystal_colour_lustre clear
_exptl_crystal_colour_modifier greenish
_exptl_crystal_colour_primary green
_exptl_crystal_density_diffrn 1.325
_exptl_crystal_description plate
_exptl_crystal_F_000 1244
_exptl_crystal_size_max 0.161
_exptl_crystal_size_mid 0.154
_exptl_crystal_size_min 0.047
_refine_diff_density_max 1.034
_refine_diff_density_min -0.316
_refine_diff_density_rms 0.086
_refine_ls_extinction_method none
_refine_ls_goodness_of_fit_ref 1.191
_refine_ls_hydrogen_treatment constr
_refine_ls_matrix_type full
_refine_ls_number_parameters 208
_refine_ls_number_reflns 2666
_refine_ls_number_restraints 121
_refine_ls_restrained_S_all 1.184
_refine_ls_R_factor_all 0.0899
_refine_ls_R_factor_gt 0.0838
_refine_ls_shift/su_max 0.000
_refine_ls_shift/su_mean 0.000
_refine_ls_structure_factor_coef Fsqd
_refine_ls_weighting_details 'w=1/[\s^2^(Fo^2^)+(0.0960P)^2^+10.5622P] where P=(Fo^2^+2Fc^2^)/3'
_refine_ls_weighting_scheme calc
_refine_ls_wR_factor_gt 0.2098
_refine_ls_wR_factor_ref 0.2133
_reflns_Friedel_coverage 0.000
_reflns_number_gt 2500
_reflns_number_total 2666
_reflns_threshold_expression 'I > 2\s(I)'
_cod_data_source_file c8dt04892d2.cif
_cod_data_source_block mx6928_pl
_cod_database_code 7701641
_shelx_shelxl_version_number 2017/1
_shelx_space_group_comment
;
The symmetry employed for this shelxl refinement is uniquely defined
by the following loop, which should always be used as a source of
symmetry information in preference to the above space-group names.
They are only intended as comments.
;
_shelx_estimated_absorpt_t_max 0.964
_shelx_estimated_absorpt_t_min 0.884
_olex2_refinement_description
;
1. Fixed Uiso
 At 1.2 times of:
  All C(H) groups, All C(H,H) groups
 At 1.5 times of:
  All C(H,H,H) groups
2. Restrained distances
 C8-C9 = C5-C4 = C9-C10 = C11-C10 = C3-C4 = C3-C2 = C11-C2
 1.54 with sigma of 0.01
3. Uiso/Uaniso restraints and constraints
C11 \\sim C10 \\sim C9 \\sim C8 \\sim C5 \\sim C3 \\sim C4: within 1.7A with
sigma of 0.02 and sigma for terminal atoms of 0.04
Uanis(C11) \\sim Ueq, Uanis(C9) \\sim Ueq, Uanis(C10) \\sim Ueq, Uanis(C8)
\\sim Ueq, Uanis(C5) \\sim Ueq, Uanis(C4) \\sim Ueq, Uanis(C3) \\sim Ueq: with
sigma of 0.01 and sigma for terminal atoms of 0.02
4. Others
 Fixed Sof: C11(0.5) H11A(0.5) H11B(0.5) C10(0.5) H10A(0.5) H10B(0.5) C9(0.5)
 H9A(0.5) H9B(0.5) C8(0.5) H8A(0.5) H8B(0.5) C5(0.5) H5A(0.5) H5B(0.5) C3(0.5)
 H3A(0.5) H3B(0.5) C4(0.5) H4A(0.5) H4B(0.5)
5.a Secondary CH2 refined with riding coordinates:
 C11(H11A,H11B), C10(H10A,H10B), C9(H9A,H9B), C8(H8A,H8B), C5(H5A,H5B), C3(H3A,
 H3B), C4(H4A,H4B)
5.b Aromatic/amide H refined with riding coordinates:
 C14(H14), C16(H16), C7(H7)
5.c Idealised Me refined as rotating group:
 C19(H19A,H19B,H19C), C20(H20A,H20B,H20C), C18(H18A,H18B,H18C)
;
_olex2_submission_special_instructions 'No special instructions were received'

loop_
_space_group_symop_operation_xyz
'x, y, z'
'-x, y, -z+1/2'
'x+1/2, y+1/2, z'
'-x+1/2, y+1/2, -z+1/2'
'-x, -y, -z'
'x, -y, z-1/2'
'-x+1/2, -y+1/2, -z'
'x+1/2, -y+1/2, z-1/2'

loop_
_atom_site_label
_atom_site_type_symbol
_atom_site_fract_x
_atom_site_fract_y
_atom_site_fract_z
_atom_site_U_iso_or_equiv
_atom_site_adp_type
_atom_site_occupancy
_atom_site_site_symmetry_order
_atom_site_calc_flag
_atom_site_refinement_flags_posn
_atom_site_refinement_flags_adp
_atom_site_refinement_flags_occupancy
_atom_site_disorder_assembly
_atom_site_disorder_group
Co1 Co 0.000000 0.65826(9) 0.250000 0.0449(4) Uani 1 2 d S T P . .
C12 C 0.1184(2) 0.6900(6) 0.1272(4) 0.0535(13) Uani 1 1 d . . . . .
N2 N 0.07752(17) 0.5940(4) 0.1704(3) 0.0451(9) Uani 1 1 d . . . . .
Cl1 Cl 0.04469(7) 0.79170(17) 0.36706(11) 0.0652(5) Uani 1 1 d . . . . .
C13 C 0.1081(3) 0.7404(7) 0.0328(4) 0.0649(16) Uani 1 1 d . . . . .
N1 N 0.000000 0.4306(6) 0.250000 0.0445(13) Uani 1 2 d S T P . .
C14 C 0.1469(3) 0.8381(7) -0.0084(5) 0.0723(18) Uani 1 1 d . . . . .
H14 H 0.140487 0.873975 -0.072494 0.087 Uiso 1 1 calc R . . . .
C15 C 0.1949(3) 0.8823(7) 0.0449(6) 0.081(2) Uani 1 1 d . . . . .
C16 C 0.2042(3) 0.8274(7) 0.1407(7) 0.079(2) Uani 1 1 d . . . . .
H16 H 0.236798 0.856172 0.176820 0.094 Uiso 1 1 calc R . . . .
C17 C 0.1663(2) 0.7325(6) 0.1817(5) 0.0597(14) Uani 1 1 d . . . . .
C19 C 0.0596(4) 0.6826(11) -0.0293(6) 0.097(3) Uani 1 1 d . . . . .
H19A H 0.073344 0.614069 -0.078270 0.146 Uiso 1 1 calc GR . . . .
H19B H 0.040414 0.766515 -0.061358 0.146 Uiso 1 1 calc GR . . . .
H19C H 0.033536 0.629632 0.011660 0.146 Uiso 1 1 calc GR . . . .
C20 C 0.2355(4) 0.9842(9) -0.0038(7) 0.108(3) Uani 1 1 d . . . . .
H20A H 0.262830 0.924018 -0.037573 0.161 Uiso 1 1 calc GR . . . .
H20B H 0.254791 1.046353 0.045175 0.161 Uiso 1 1 calc GR . . . .
H20C H 0.215345 1.048240 -0.050554 0.161 Uiso 1 1 calc GR . . . .
C18 C 0.1776(3) 0.6730(9) 0.2831(6) 0.085(2) Uani 1 1 d . . . . .
H18A H 0.148500 0.707559 0.325597 0.127 Uiso 1 1 calc GR . . . .
H18B H 0.213892 0.709377 0.307647 0.127 Uiso 1 1 calc GR . . . .
H18C H 0.177901 0.563716 0.281586 0.127 Uiso 1 1 calc GR . . . .
C2 C 0.0823(2) 0.4537(5) 0.1575(4) 0.0503(12) Uani 1 1 d D . . . .
C6 C 0.0433(2) 0.2018(5) 0.2064(4) 0.0526(13) Uani 1 1 d . . . . .
C1 C 0.0409(2) 0.3576(5) 0.2064(4) 0.0442(11) Uani 1 1 d . . . . .
C7 C 0.000000 0.1256(8) 0.250000 0.059(2) Uani 1 2 d S T P . .
H7 H -0.000001 0.019612 0.249998 0.070 Uiso 1 2 calc RS T P . .
C11 C 0.1181(5) 0.3875(17) 0.0776(8) 0.055(3) Uani 0.5 1 d D U . A 2
H11A H 0.094869 0.322060 0.035028 0.066 Uiso 0.5 1 calc R . . A 2
H11B H 0.132855 0.469078 0.037571 0.066 Uiso 0.5 1 calc R . . A 2
C10 C 0.1667(6) 0.2972(15) 0.1226(10) 0.075(3) Uani 0.5 1 d D U . A 2
H10A H 0.184775 0.240101 0.071033 0.090 Uiso 0.5 1 calc R . . A 2
H10B H 0.194579 0.366516 0.151714 0.090 Uiso 0.5 1 calc R . . A 2
C9 C 0.1475(6) 0.1890(16) 0.2004(10) 0.067(3) Uani 0.5 1 d D U . A 2
H9A H 0.139354 0.242002 0.261227 0.080 Uiso 0.5 1 calc R . . A 2
H9B H 0.175597 0.110543 0.214297 0.080 Uiso 0.5 1 calc R . . A 2
C8 C 0.0935(8) 0.123(3) 0.1516(14) 0.060(4) Uani 0.5 1 d D U . A 2
H8A H 0.092301 0.012950 0.160128 0.071 Uiso 0.5 1 calc R . . A 2
H8B H 0.091500 0.145676 0.081469 0.071 Uiso 0.5 1 calc R . . A 2
C5 C 0.0905(8) 0.115(3) 0.1778(14) 0.059(4) Uani 0.5 1 d D U . A 1
H5A H 0.080020 0.057003 0.118997 0.071 Uiso 0.5 1 calc R . . A 1
H5B H 0.100766 0.043517 0.230041 0.071 Uiso 0.5 1 calc R . . A 1
C3 C 0.1304(6) 0.3687(14) 0.1128(10) 0.056(3) Uani 0.5 1 d D U . A 1
H3A H 0.164683 0.429159 0.120667 0.068 Uiso 0.5 1 calc R . . A 1
H3B H 0.122173 0.356973 0.042452 0.068 Uiso 0.5 1 calc R . . A 1
C4 C 0.1413(6) 0.2142(13) 0.1570(12) 0.064(3) Uani 0.5 1 d D U . A 1
H4A H 0.162831 0.228174 0.218672 0.077 Uiso 0.5 1 calc R . . A 1
H4B H 0.165272 0.158431 0.112803 0.077 Uiso 0.5 1 calc R . . A 1

loop_
_atom_site_aniso_label
_atom_site_aniso_U_11
_atom_site_aniso_U_22
_atom_site_aniso_U_33
_atom_site_aniso_U_23
_atom_site_aniso_U_13
_atom_site_aniso_U_12
Co1 0.0702(7) 0.0217(5) 0.0433(5) 0.000 0.0079(4) 0.000
C12 0.057(3) 0.044(3) 0.062(3) -0.008(2) 0.021(3) -0.005(2)
N2 0.050(2) 0.032(2) 0.054(2) -0.0043(17) 0.0173(18) -0.0048(17)
Cl1 0.0701(10) 0.0635(9) 0.0619(9) -0.0163(7) 0.0005(7) -0.0026(7)
C13 0.070(4) 0.062(4) 0.064(4) -0.008(3) 0.022(3) -0.008(3)
N1 0.050(3) 0.030(3) 0.054(3) 0.000 0.017(3) 0.000
C14 0.089(5) 0.057(4) 0.074(4) -0.003(3) 0.040(4) 0.001(3)
C15 0.085(5) 0.054(3) 0.106(5) -0.021(4) 0.051(4) -0.017(3)
C16 0.051(4) 0.055(4) 0.131(7) -0.026(4) 0.031(4) -0.014(3)
C17 0.053(3) 0.048(3) 0.079(4) -0.011(3) 0.009(3) -0.004(2)
C19 0.096(6) 0.131(7) 0.065(4) 0.016(4) -0.002(4) -0.023(5)
C20 0.108(6) 0.073(5) 0.147(7) -0.023(5) 0.081(6) -0.028(4)
C18 0.058(4) 0.099(6) 0.097(5) -0.019(4) -0.005(4) -0.009(4)
C2 0.045(3) 0.040(3) 0.067(3) -0.013(2) 0.015(2) -0.003(2)
C6 0.061(3) 0.028(2) 0.070(3) -0.008(2) 0.015(3) 0.005(2)
C1 0.045(3) 0.027(2) 0.061(3) -0.004(2) 0.011(2) -0.0012(19)
C7 0.067(5) 0.029(3) 0.081(5) 0.000 0.015(4) 0.000
C11 0.056(6) 0.051(5) 0.058(6) -0.008(5) 0.013(5) -0.008(5)
C10 0.073(6) 0.069(6) 0.084(6) -0.003(5) 0.022(5) 0.009(5)
C9 0.066(6) 0.062(6) 0.075(6) -0.001(5) 0.018(5) 0.007(5)
C8 0.071(6) 0.034(6) 0.075(8) -0.010(6) 0.031(6) 0.010(5)
C5 0.065(6) 0.038(6) 0.076(8) -0.006(6) 0.037(5) -0.001(5)
C3 0.046(6) 0.049(6) 0.074(7) -0.003(5) 0.016(5) 0.009(5)
C4 0.066(6) 0.051(5) 0.076(6) 0.001(5) 0.029(5) 0.010(5)

loop_
_atom_type_symbol
_atom_type_description
_atom_type_scat_dispersion_real
_atom_type_scat_dispersion_imag
_atom_type_scat_source
C C 0.0033 0.0016 'International Tables Vol C Tables 4.2.6.8 and 6.1.1.4'
H H 0.0000 0.0000 'International Tables Vol C Tables 4.2.6.8 and 6.1.1.4'
Cl Cl 0.1484 0.1585 'International Tables Vol C Tables 4.2.6.8 and 6.1.1.4'
Co Co 0.3494 0.9721 'International Tables Vol C Tables 4.2.6.8 and 6.1.1.4'
N N 0.0061 0.0033 'International Tables Vol C Tables 4.2.6.8 and 6.1.1.4'

loop_
_geom_angle_atom_site_label_1
_geom_angle_atom_site_label_2
_geom_angle_atom_site_label_3
_geom_angle
_geom_angle_site_symmetry_1
_geom_angle_site_symmetry_3
N2 Co1 N2 150.6(2) . 2
Cl1 Co1 N2 99.57(12) . 2
Cl1 Co1 N2 99.57(12) 2 .
Cl1 Co1 N2 95.91(11) 2 2
Cl1 Co1 N2 95.92(11) . .
Cl1 Co1 Cl1 115.89(9) . 2
N1 Co1 N2 75.30(10) . 2
N1 Co1 N2 75.30(10) . .
N1 Co1 Cl1 122.05(5) . .
N1 Co1 Cl1 122.05(5) . 2
C13 C12 N2 118.4(5) . .
C13 C12 C17 121.9(5) . .
C17 C12 N2 119.7(5) . .
C12 N2 Co1 128.9(3) . .
C2 N2 Co1 113.4(3) . .
C2 N2 C12 117.5(4) . .
C12 C13 C14 118.6(6) . .
C12 C13 C19 121.8(6) . .
C14 C13 C19 119.4(6) . .
C1 N1 Co1 119.2(3) . .
C1 N1 Co1 119.2(3) 2 .
C1 N1 C1 121.6(5) 2 .
C13 C14 H14 119.8 . .
C15 C14 C13 120.4(7) . .
C15 C14 H14 119.8 . .
C14 C15 C16 119.4(6) . .
C14 C15 C20 118.0(8) . .
C16 C15 C20 122.6(8) . .
C15 C16 H16 119.7 . .
C17 C16 C15 120.6(7) . .
C17 C16 H16 119.7 . .
C12 C17 C18 121.2(5) . .
C16 C17 C12 119.2(6) . .
C16 C17 C18 119.6(6) . .
C13 C19 H19A 109.5 . .
C13 C19 H19B 109.5 . .
C13 C19 H19C 109.5 . .
H19A C19 H19B 109.5 . .
H19A C19 H19C 109.5 . .
H19B C19 H19C 109.5 . .
C15 C20 H20A 109.5 . .
C15 C20 H20B 109.5 . .
C15 C20 H20C 109.5 . .
H20A C20 H20B 109.5 . .
H20A C20 H20C 109.5 . .
H20B C20 H20C 109.5 . .
C17 C18 H18A 109.5 . .
C17 C18 H18B 109.5 . .
C17 C18 H18C 109.5 . .
H18A C18 H18B 109.5 . .
H18A C18 H18C 109.5 . .
H18B C18 H18C 109.5 . .
N2 C2 C1 116.0(4) . .
N2 C2 C11 122.4(7) . .
N2 C2 C3 128.3(7) . .
C1 C2 C11 119.9(7) . .
C1 C2 C3 114.8(6) . .
C1 C6 C7 117.2(5) . .
C1 C6 C8 118.1(9) . .
C1 C6 C5 124.9(8) . .
C7 C6 C8 124.6(8) . .
C7 C6 C5 117.3(8) . .
N1 C1 C2 115.6(4) . .
N1 C1 C6 121.2(4) . .
C6 C1 C2 123.2(4) . .
C6 C7 C6 121.6(6) 2 .
C6 C7 H7 119.2 2 .
C6 C7 H7 119.2 . .
C2 C11 H11A 109.6 . .
C2 C11 H11B 109.6 . .
H11A C11 H11B 108.1 . .
C10 C11 C2 110.5(9) . .
C10 C11 H11A 109.6 . .
C10 C11 H11B 109.6 . .
C11 C10 H10A 109.2 . .
C11 C10 H10B 109.2 . .
H10A C10 H10B 107.9 . .
C9 C10 C11 112.0(12) . .
C9 C10 H10A 109.2 . .
C9 C10 H10B 109.2 . .
C10 C9 H9A 111.4 . .
C10 C9 H9B 111.4 . .
C10 C9 C8 101.8(13) . .
H9A C9 H9B 109.3 . .
C8 C9 H9A 111.4 . .
C8 C9 H9B 111.4 . .
C6 C8 H8A 110.8 . .
C6 C8 H8B 110.8 . .
C9 C8 C6 104.7(13) . .
C9 C8 H8A 110.8 . .
C9 C8 H8B 110.8 . .
H8A C8 H8B 108.9 . .
C6 C5 H5A 109.2 . .
C6 C5 H5B 109.2 . .
C6 C5 C4 112.0(16) . .
H5A C5 H5B 107.9 . .
C4 C5 H5A 109.2 . .
C4 C5 H5B 109.2 . .
C2 C3 H3A 108.7 . .
C2 C3 H3B 108.7 . .
C2 C3 C4 114.2(9) . .
H3A C3 H3B 107.6 . .
C4 C3 H3A 108.7 . .
C4 C3 H3B 108.7 . .
C5 C4 H4A 107.8 . .
C5 C4 H4B 107.8 . .
C3 C4 C5 117.9(15) . .
C3 C4 H4A 107.8 . .
C3 C4 H4B 107.8 . .
H4A C4 H4B 107.2 . .

loop_
_geom_bond_atom_site_label_1
_geom_bond_atom_site_label_2
_geom_bond_distance
_geom_bond_site_symmetry_2
Co1 N2 2.271(4) 2
Co1 N2 2.271(4) .
Co1 Cl1 2.2535(15) .
Co1 Cl1 2.2536(15) 2
Co1 N1 2.040(5) .
C12 N2 1.450(6) .
C12 C13 1.394(9) .
C12 C17 1.405(8) .
N2 C2 1.276(6) .
C13 C14 1.414(9) .
C13 C19 1.515(10) .
N1 C1 1.342(5) .
N1 C1 1.342(5) 2
C14 H14 0.9500 .
C14 C15 1.403(11) .
C15 C16 1.422(12) .
C15 C20 1.513(9) .
C16 H16 0.9500 .
C16 C17 1.383(9) .
C17 C18 1.515(10) .
C19 H19A 0.9800 .
C19 H19B 0.9800 .
C19 H19C 0.9800 .
C20 H20A 0.9800 .
C20 H20B 0.9800 .
C20 H20C 0.9800 .
C18 H18A 0.9800 .
C18 H18B 0.9800 .
C18 H18C 0.9800 .
C2 C1 1.495(7) .
C2 C11 1.541(8) .
C2 C3 1.531(8) .
C6 C1 1.397(6) .
C6 C7 1.399(6) .
C6 C8 1.61(2) .
C6 C5 1.44(3) .
C7 H7 0.9500 .
C11 H11A 0.9900 .
C11 H11B 0.9900 .
C11 C10 1.533(9) .
C10 H10A 0.9900 .
C10 H10B 0.9900 .
C10 C9 1.531(9) .
C9 H9A 0.9900 .
C9 H9B 0.9900 .
C9 C8 1.559(10) .
C8 H8A 0.9900 .
C8 H8B 0.9900 .
C5 H5A 0.9900 .
C5 H5B 0.9900 .
C5 C4 1.545(9) .
C3 H3A 0.9900 .
C3 H3B 0.9900 .
C3 C4 1.532(9) .
C4 H4A 0.9900 .
C4 H4B 0.9900 .

loop_
_geom_torsion_atom_site_label_1
_geom_torsion_atom_site_label_2
_geom_torsion_atom_site_label_3
_geom_torsion_atom_site_label_4
_geom_torsion
_geom_torsion_site_symmetry_1
_geom_torsion_site_symmetry_4
Co1 N2 C2 C1 -7.1(6) . .
Co1 N2 C2 C11 158.2(7) . .
Co1 N2 C2 C3 -175.9(8) . .
Co1 N1 C1 C2 -2.4(5) . .
Co1 N1 C1 C6 178.5(4) . .
C12 N2 C2 C1 177.5(5) . .
C12 N2 C2 C11 -17.2(9) . .
C12 N2 C2 C3 8.8(11) . .
C12 C13 C14 C15 0.3(9) . .
N2 C12 C13 C14 177.9(5) . .
N2 C12 C13 C19 -7.8(9) . .
N2 C12 C17 C16 -178.2(5) . .
N2 C12 C17 C18 3.4(8) . .
N2 C2 C1 N1 6.6(7) . .
N2 C2 C1 C6 -174.3(5) . .
N2 C2 C11 C10 116.1(11) . .
N2 C2 C3 C4 146.4(11) . .
C13 C12 N2 Co1 -85.7(6) . .
C13 C12 N2 C2 88.8(7) . .
C13 C12 C17 C16 0.2(9) . .
C13 C12 C17 C18 -178.2(6) . .
C13 C14 C15 C16 0.3(10) . .
C13 C14 C15 C20 178.7(6) . .
C14 C15 C16 C17 -0.6(10) . .
C15 C16 C17 C12 0.4(9) . .
C15 C16 C17 C18 178.8(6) . .
C17 C12 N2 Co1 92.7(6) . .
C17 C12 N2 C2 -92.7(6) . .
C17 C12 C13 C14 -0.5(9) . .
C17 C12 C13 C19 173.7(7) . .
C19 C13 C14 C15 -174.1(7) . .
C20 C15 C16 C17 -178.9(6) . .
C2 C11 C10 C9 48.2(16) . .
C2 C3 C4 C5 43(2) . .
C6 C5 C4 C3 -34(2) . .
C1 N1 C1 C2 177.6(5) 2 .
C1 N1 C1 C6 -1.5(4) 2 .
C1 C2 C11 C10 -79.2(12) . .
C1 C2 C3 C4 -22.5(15) . .
C1 C6 C7 C6 -1.3(4) . 2
C1 C6 C8 C9 56.8(15) . .
C1 C6 C5 C4 6.1(19) . .
C7 C6 C1 N1 2.8(7) . .
C7 C6 C1 C2 -176.2(4) . .
C7 C6 C8 C9 -126.8(11) . .
C7 C6 C5 C4 -164.5(11) . .
C11 C2 C1 N1 -159.1(7) . .
C11 C2 C1 C6 20.0(9) . .
C11 C10 C9 C8 43.3(17) . .
C10 C9 C8 C6 -105.2(13) . .
C8 C6 C1 N1 179.5(8) . .
C8 C6 C1 C2 0.4(10) . .
C8 C6 C7 C6 -177.8(10) . 2
C5 C6 C1 N1 -167.9(11) . .
C5 C6 C1 C2 13.1(13) . .
C5 C6 C7 C6 170.0(10) . 2
C3 C2 C1 N1 176.9(8) . .
C3 C2 C1 C6 -4.0(10) . .
